data_4327698
loop_
_publ_author_name
'Hui Shan'
'Alan James'
'Paul R. Sharp'

_publ_contact_author
;
 Paul R. Sharp
 Department of Chemistry
 University of Missouri
 Columbia, MO  65211
;
_publ_contact_author_email SharpP@missouri.edu
_publ_contact_author_fax 573-882-2754
_publ_contact_author_phone 573-882-7715
_publ_section_title
;
 Platinum(II) 1,5-COD Oxo Complexes
;
_journal_name_full 'Inorganic Chemistry'
_journal_page_first 5727
_journal_page_last 5732
_journal_paper_doi 10.1021/ic980818+
_journal_volume 37
_journal_year 1998
_chemical_formula_structural '[(Ph3P)3PtAuPPh3]+ BF4- C4H8O'
_chemical_formula_sum 'C76 H68 Au B F4 O P4 Pt'
_chemical_formula_weight 1600.11
_chemical_name_systematic ?
_space_group_IT_number 14
_symmetry_cell_setting monoclinic
_symmetry_space_group_name_Hall '-P 2ybc'
_symmetry_space_group_name_H-M 'P 1 21/c 1'
_cell_angle_alpha 90.0
_cell_angle_beta 97.166(15)
_cell_angle_gamma 90.0
_cell_formula_units_Z 4
_cell_length_a 20.426(6)
_cell_length_b 13.4980(11)
_cell_length_c 24.703(9)
_cell_measurement_reflns_used 25
_cell_measurement_temperature 295(2)
_cell_measurement_theta_max 12.50
_cell_measurement_theta_min 10.00
_cell_volume 6758(3)
_computing_data_reduction 'NRCVAX DATRD2'
_computing_molecular_graphics NRCVAX
_computing_publication_material 'NRCVAX TABLES'
_computing_structure_refinement 'NRCVAX LSTSQ'
_computing_structure_solution 'NRCVAX SOLVER'
_diffrn_ambient_temperature 295(2)
_diffrn_measurement_device 'Nonius CAD-4    '
_diffrn_measurement_method 'Theta/2theta scan b/P/b '
_diffrn_radiation_monochromator graphite
_diffrn_radiation_source 'xray tube'
_diffrn_radiation_type 'Molybdenum K\a'
_diffrn_radiation_wavelength 0.70930
_diffrn_reflns_av_R_equivalents 0.015
_diffrn_reflns_limit_h_max 22
_diffrn_reflns_limit_h_min -22
_diffrn_reflns_limit_k_max 14
_diffrn_reflns_limit_k_min 0
_diffrn_reflns_limit_l_max 27
_diffrn_reflns_limit_l_min 0
_diffrn_reflns_number 9619
_diffrn_reflns_theta_max 22.93
_diffrn_reflns_theta_min 0.00
_diffrn_standards_decay_% 0
_diffrn_standards_interval_time 7200
_diffrn_standards_number 3
_exptl_absorpt_coefficient_mu 4.37
_exptl_absorpt_correction_T_max 0.9981
_exptl_absorpt_correction_T_min 0.5932
_exptl_absorpt_correction_type empirical
_exptl_crystal_colour White
_exptl_crystal_density_diffrn 1.573
_exptl_crystal_description Prism
_exptl_crystal_F_000 3146.03
_exptl_crystal_size_max 0.13
_exptl_crystal_size_mid 0.33
_exptl_crystal_size_min 0.40
_refine_diff_density_max 1.37
_refine_diff_density_min -0.81
_refine_ls_goodness_of_fit_obs 1.35
_refine_ls_matrix_type full
_refine_ls_number_parameters 759
_refine_ls_number_reflns 6960
_refine_ls_R_factor_all 0.034
_refine_ls_R_factor_obs 0.034
_refine_ls_shift/esd_max 0.045
_refine_ls_structure_factor_coef F
_refine_ls_weighting_details 'w = 1/(\s^2^(F)+0.0005F^2^)'
_refine_ls_weighting_scheme calc
_refine_ls_wR_factor_all 0.044
_refine_ls_wR_factor_obs 0.044
_reflns_number_observed 6960
_reflns_number_total 9357
_reflns_observed_criterion 'Inet > 2.0\s(Inet)'
_cod_data_source_file ic9808182B_5.cif
_cod_data_source_block '[(Ph3P)3PtAuPPh3]BF4_5'
_cod_depositor_comments
;
The following automatic conversions were performed:

'_refine_ls_weighting_scheme' value '1/(\s^2^(F)+0.0005F^2^)' was
changed to 'calc'. New tag '_refine_ls_weighting_details' was
created. The value of the new tag was set to 'w =
1/(\s^2^(F)+0.0005F^2^)'.

Automatic conversion script
Id: cif_fix_values 3143 2015-03-26 13:38:13Z robertas 
;
_cod_original_sg_symbol_H-M 'P 21/c'
_cod_original_formula_sum 'Pt Au P4 B F4 C76 H68 O '
_cod_database_code 4327698

loop_
_symmetry_equiv_pos_as_xyz
x,y,z
-x,-y,-z
-x,1/2+y,1/2-z
x,1/2-y,1/2+z

loop_
_atom_site_aniso_label
_atom_site_aniso_U_11
_atom_site_aniso_U_22
_atom_site_aniso_U_33
_atom_site_aniso_U_12
_atom_site_aniso_U_13
_atom_site_aniso_U_23
_atom_site_aniso_type_symbol
Pt 0.03887(19) 0.03609(17) 0.03525(20) -0.0101(3) 0.0108(3) -0.0041(3) Pt
Au 0.04656(21) 0.04126(18) 0.03448(20) -0.0034(3) 0.0145(3) -0.0072(3) Au
P1 0.0426(12) 0.0359(10) 0.0360(12) -0.0123(17) 0.0098(19) -0.0033(17) P
P2 0.0415(12) 0.0483(12) 0.0492(14) -0.0034(19) 0.0194(22) -0.0066(21) P
P3 0.0485(13) 0.0427(11) 0.0418(13) -0.0162(19) -0.0032(21) -0.0016(19) P
P4 0.0541(14) 0.0455(12) 0.0378(13) 0.0045(20) 0.0190(22) -0.0008(19) P
C11 0.058(5) 0.038(4) 0.029(4) 0.002(7) 0.019(8) 0.003(7) C
C12 0.069(6) 0.043(5) 0.036(5) 0.000(8) -0.001(9) 0.010(8) C
C13 0.098(8) 0.049(5) 0.049(6) 0.008(11) 0.004(12) 0.028(9) C
C14 0.092(9) 0.080(7) 0.059(7) 0.058(13) 0.014(13) 0.047(11) C
C15 0.044(6) 0.105(8) 0.060(7) 0.013(11) -0.021(10) 0.038(12) C
C16 0.054(6) 0.060(5) 0.050(6) -0.016(9) 0.007(9) 0.024(9) C
C21 0.039(5) 0.047(4) 0.038(5) 0.002(7) 0.008(8) -0.017(7) C
C22 0.062(6) 0.056(5) 0.054(6) -0.018(9) 0.008(10) -0.012(9) C
C23 0.085(7) 0.069(6) 0.047(6) -0.019(11) 0.041(11) -0.028(10) C
C24 0.082(8) 0.090(8) 0.077(8) 0.007(13) -0.005(14) -0.078(13) C
C25 0.087(8) 0.058(6) 0.109(10) -0.042(11) 0.022(15) -0.075(13) C
C26 0.069(6) 0.041(5) 0.069(7) -0.017(9) 0.012(10) -0.012(9) C
C31 0.051(5) 0.044(4) 0.032(5) -0.024(8) -0.003(8) -0.008(7) C
C32 0.068(7) 0.063(6) 0.062(7) -0.008(10) 0.012(11) 0.046(10) C
C33 0.109(10) 0.068(7) 0.069(8) -0.018(13) 0.014(14) 0.055(11) C
C34 0.119(11) 0.084(8) 0.050(7) -0.048(14) 0.051(15) 0.049(11) C
C35 0.059(7) 0.109(9) 0.081(8) -0.035(12) 0.052(12) 0.047(14) C
C36 0.054(6) 0.076(6) 0.045(6) -0.012(9) 0.017(9) 0.026(9) C
C41 0.044(5) 0.060(5) 0.057(6) 0.002(8) 0.017(9) -0.004(9) C
C42 0.046(6) 0.084(7) 0.078(8) 0.008(10) -0.002(11) 0.001(12) C
C43 0.066(7) 0.086(8) 0.100(10) 0.035(12) -0.006(14) 0.020(14) C
C44 0.072(8) 0.098(8) 0.084(9) 0.011(13) -0.025(14) 0.019(14) C
C45 0.090(9) 0.099(8) 0.060(7) 0.003(14) 0.004(13) 0.039(12) C
C46 0.061(7) 0.074(6) 0.078(8) 0.017(10) 0.036(12) 0.020(11) C
C51 0.041(5) 0.050(5) 0.058(6) 0.011(8) 0.025(9) 0.000(8) C
C52 0.071(7) 0.050(6) 0.115(10) -0.002(10) 0.059(13) -0.037(12) C
C53 0.082(9) 0.061(7) 0.141(13) -0.012(12) 0.044(17) -0.015(15) C
C54 0.095(10) 0.067(8) 0.147(14) 0.013(13) 0.045(19) -0.083(17) C
C55 0.093(9) 0.093(9) 0.087(9) 0.009(14) 0.051(14) -0.068(14) C
C56 0.077(7) 0.062(6) 0.075(8) -0.007(10) 0.023(12) -0.044(11) C
C61 0.058(6) 0.055(5) 0.063(6) -0.029(9) 0.058(10) -0.030(9) C
C62 0.066(7) 0.076(7) 0.093(9) -0.053(11) 0.059(13) -0.015(12) C
C63 0.100(10) 0.104(10) 0.128(13) -0.051(17) 0.111(20) -0.019(18) C
C64 0.144(15) 0.094(10) 0.126(14) -0.098(19) 0.146(24) 0.003(17) C
C65 0.154(13) 0.073(7) 0.059(7) -0.048(16) 0.077(16) -0.003(11) C
C66 0.086(8) 0.056(6) 0.074(8) -0.016(11) 0.044(13) -0.018(11) C
C71 0.055(5) 0.053(5) 0.032(5) -0.003(8) -0.022(8) 0.009(8) C
C72 0.071(6) 0.053(5) 0.048(6) -0.002(9) -0.011(10) -0.003(9) C
C73 0.087(8) 0.081(7) 0.047(7) 0.015(12) -0.010(11) 0.022(11) C
C74 0.097(9) 0.129(10) 0.030(6) -0.006(15) -0.034(11) -0.003(13) C
C75 0.075(8) 0.089(8) 0.072(8) -0.022(12) -0.046(13) -0.038(13) C
C76 0.074(7) 0.055(5) 0.053(6) -0.014(9) -0.037(10) -0.022(9) C
C81 0.051(5) 0.045(5) 0.046(6) -0.031(8) -0.008(9) 0.016(8) C
C82 0.067(6) 0.062(6) 0.056(6) -0.001(10) 0.015(10) 0.009(10) C
C83 0.074(7) 0.054(6) 0.094(9) 0.011(10) 0.019(13) 0.021(11) C
C84 0.078(8) 0.056(6) 0.095(9) -0.020(11) -0.036(14) 0.058(13) C
C85 0.110(9) 0.071(7) 0.060(7) -0.029(13) -0.017(13) 0.049(12) C
C86 0.096(8) 0.052(5) 0.055(7) -0.029(10) -0.015(12) -0.002(9) C
C91 0.057(6) 0.056(5) 0.056(6) -0.033(9) 0.008(10) -0.014(9) C
C92 0.058(7) 0.074(6) 0.083(8) -0.028(10) 0.036(12) 0.001(11) C
C93 0.077(9) 0.115(10) 0.120(12) -0.086(16) 0.076(17) -0.032(17) C
C94 0.055(8) 0.155(14) 0.152(16) -0.078(19) 0.028(19) -0.120(25) C
C95 0.054(8) 0.126(11) 0.139(13) 0.012(15) -0.019(16) -0.057(19) C
C96 0.060(7) 0.101(8) 0.083(8) -0.027(12) -0.010(13) -0.007(13) C
C101 0.055(5) 0.051(5) 0.040(5) 0.002(8) 0.015(8) 0.012(8) C
C102 0.101(8) 0.045(5) 0.042(6) 0.005(9) 0.050(11) -0.011(8) C
C103 0.102(8) 0.086(7) 0.041(6) -0.028(13) 0.055(12) -0.011(11) C
C104 0.141(11) 0.071(7) 0.063(8) -0.008(14) 0.040(15) 0.035(12) C
C105 0.141(11) 0.060(6) 0.067(8) 0.019(13) 0.069(15) 0.042(11) C
C106 0.105(8) 0.053(5) 0.043(6) 0.019(10) 0.036(11) 0.002(9) C
C111 0.058(6) 0.048(5) 0.044(6) 0.014(8) 0.005(9) -0.022(8) C
C112 0.066(6) 0.048(5) 0.051(6) -0.003(8) 0.011(10) 0.007(8) C
C113 0.076(7) 0.054(5) 0.058(6) 0.001(10) -0.027(12) 0.000(9) C
C114 0.065(7) 0.051(6) 0.102(9) 0.011(10) 0.024(14) -0.018(11) C
C115 0.059(7) 0.087(7) 0.083(9) 0.027(11) 0.020(12) -0.021(13) C
C116 0.073(7) 0.079(7) 0.051(6) 0.009(11) 0.024(11) -0.009(10) C
C121 0.074(7) 0.045(5) 0.054(6) 0.003(9) 0.047(11) 0.003(8) C
C122 0.074(7) 0.060(6) 0.043(6) -0.001(10) 0.018(10) -0.006(9) C
C123 0.103(9) 0.073(7) 0.051(7) -0.057(13) 0.017(12) -0.022(11) C
C124 0.172(15) 0.048(6) 0.090(10) -0.008(16) 0.044(20) -0.029(13) C
C125 0.159(13) 0.050(7) 0.103(10) 0.061(15) -0.019(19) -0.033(13) C
C126 0.082(7) 0.050(6) 0.093(8) 0.021(10) 0.016(13) -0.013(11) C
OS 0.37(4) 0.223(22) 0.220(22) -0.10(5) 0.14(5) -0.07(4) O
CS1 0.33(6) 0.26(3) 0.37(7) 0.10(7) 0.39(10) 0.31(8) C
CS2 0.22(4) 0.26(5) 0.28(5) -0.18(7) 0.26(8) -0.02(7) C
CS3 0.39(7) 0.28(5) 0.32(6) -0.41(11) -0.17(12) 0.16(9) C
CS4 0.24(4) 0.21(4) 0.44(8) -0.01(6) 0.27(10) 0.05(9) C

loop_
_atom_site_label
_atom_site_fract_x
_atom_site_fract_y
_atom_site_fract_z
_atom_site_U_iso_or_equiv
_atom_site_thermal_displace_type
_atom_site_type_symbol
Pt 0.758359(15) 0.195955(20) 0.072464(13) 0.03668(17) Uani Pt
Au 0.671078(16) 0.281779(21) 0.125802(13) 0.04059(18) Uani Au
P1 0.66106(10) 0.12570(14) 0.03804(8) 0.0382(11) Uani P
P2 0.84591(11) 0.10742(16) 0.04232(9) 0.0460(12) Uani P
P3 0.81582(11) 0.32686(15) 0.11573(9) 0.0450(11) Uani P
P4 0.60163(11) 0.34239(15) 0.18369(9) 0.0455(13) Uani P
C11 0.5982(4) 0.2102(5) 0.0031(3) 0.041(5) Uani C
C12 0.6127(4) 0.3104(6) -0.0003(3) 0.050(5) Uani C
C13 0.5667(6) 0.3743(6) -0.0274(4) 0.066(6) Uani C
C14 0.5060(6) 0.3397(8) -0.0500(4) 0.077(7) Uani C
C15 0.4914(4) 0.2404(9) -0.0474(4) 0.071(6) Uani C
C16 0.5385(4) 0.1757(6) -0.0221(4) 0.055(5) Uani C
C21 0.6601(4) 0.0348(5) -0.0168(3) 0.041(4) Uani C
C22 0.6896(5) 0.0603(6) -0.0627(4) 0.058(5) Uani C
C23 0.6862(5) -0.0005(7) -0.1077(4) 0.066(6) Uani C
C24 0.6537(6) -0.0902(8) -0.1079(5) 0.084(8) Uani C
C25 0.6250(6) -0.1163(7) -0.0623(5) 0.085(8) Uani C
C26 0.6278(5) -0.0553(6) -0.0174(4) 0.060(6) Uani C
C31 0.6220(4) 0.0566(5) 0.0890(3) 0.043(4) Uani C
C32 0.6626(5) -0.0059(7) 0.1222(4) 0.064(6) Uani C
C33 0.6378(7) -0.0615(7) 0.1629(5) 0.082(8) Uani C
C34 0.5729(7) -0.0548(8) 0.1687(4) 0.083(8) Uani C
C35 0.5330(5) 0.0063(9) 0.1367(5) 0.082(7) Uani C
C36 0.5570(4) 0.0633(7) 0.0971(4) 0.058(6) Uani C
C41 0.8981(4) 0.0522(6) 0.1010(4) 0.053(5) Uani C
C42 0.9548(5) -0.0038(7) 0.0940(4) 0.070(7) Uani C
C43 0.9908(5) -0.0449(8) 0.1393(6) 0.085(8) Uani C
C44 0.9709(6) -0.0342(9) 0.1902(5) 0.087(8) Uani C
C45 0.9139(6) 0.0189(9) 0.1960(4) 0.083(8) Uani C
C46 0.8788(5) 0.0603(7) 0.1506(5) 0.070(7) Uani C
C51 0.8361(4) -0.0032(6) -0.0022(4) 0.049(5) Uani C
C52 0.8053(5) -0.0845(7) 0.0175(5) 0.077(7) Uani C
C53 0.8017(6) -0.1715(8) -0.0143(6) 0.094(10) Uani C
C54 0.8265(7) -0.1774(9) -0.0616(7) 0.102(10) Uani C
C55 0.8563(6) -0.0972(9) -0.0803(5) 0.090(8) Uani C
C56 0.8611(5) -0.0095(7) -0.0507(4) 0.071(7) Uani C
C61 0.8960(5) 0.1862(6) 0.0042(4) 0.057(5) Uani C
C62 0.9643(5) 0.1886(7) 0.0103(5) 0.077(7) Uani C
C63 0.9981(7) 0.2470(11) -0.0227(7) 0.107(10) Uani C
C64 0.9638(9) 0.2999(10) -0.0637(7) 0.116(12) Uani C
C65 0.8944(8) 0.3021(8) -0.0717(5) 0.094(9) Uani C
C66 0.8620(5) 0.2435(7) -0.0369(5) 0.071(7) Uani C
C71 0.8172(4) 0.3372(6) 0.1902(3) 0.048(5) Uani C
C72 0.7937(5) 0.2626(6) 0.2199(4) 0.059(6) Uani C
C73 0.7980(5) 0.2692(8) 0.2767(4) 0.073(7) Uani C
C74 0.8268(6) 0.3507(10) 0.3018(4) 0.087(8) Uani C
C75 0.8496(5) 0.4266(8) 0.2729(5) 0.081(7) Uani C
C76 0.8470(5) 0.4205(6) 0.2170(4) 0.063(6) Uani C
C81 0.7762(4) 0.4391(6) 0.0840(4) 0.048(5) Uani C
C82 0.7458(5) 0.5075(7) 0.1121(4) 0.062(6) Uani C
C83 0.7119(5) 0.5870(7) 0.0864(5) 0.074(7) Uani C
C84 0.7105(5) 0.5968(7) 0.0305(5) 0.079(7) Uani C
C85 0.7410(6) 0.5288(8) 0.0016(4) 0.082(7) Uani C
C86 0.7724(5) 0.4484(7) 0.0283(4) 0.069(6) Uani C
C91 0.9040(5) 0.3470(6) 0.1120(4) 0.057(5) Uani C
C92 0.9281(5) 0.4165(7) 0.0773(4) 0.071(6) Uani C
C93 0.9941(7) 0.4295(10) 0.0761(6) 0.102(10) Uani C
C94 1.0378(7) 0.3793(14) 0.1099(8) 0.121(12) Uani C
C95 1.0162(6) 0.3073(11) 0.1436(7) 0.108(10) Uani C
C96 0.9495(5) 0.2929(8) 0.1453(5) 0.082(8) Uani C
C101 0.6080(4) 0.2713(6) 0.2457(3) 0.048(5) Uani C
C102 0.5978(5) 0.3118(6) 0.2955(4) 0.061(6) Uani C
C103 0.6027(6) 0.2525(8) 0.3405(4) 0.075(7) Uani C
C104 0.6184(7) 0.1543(8) 0.3384(5) 0.091(9) Uani C
C105 0.6294(6) 0.1142(7) 0.2891(5) 0.088(8) Uani C
C106 0.6245(5) 0.1722(6) 0.2426(4) 0.066(7) Uani C
C111 0.5146(4) 0.3434(6) 0.1558(4) 0.050(5) Uani C
C112 0.4986(5) 0.3603(6) 0.1001(4) 0.055(6) Uani C
C113 0.4317(5) 0.3718(6) 0.0795(4) 0.064(6) Uani C
C114 0.3832(5) 0.3661(7) 0.1128(5) 0.073(7) Uani C
C115 0.4001(5) 0.3460(8) 0.1679(5) 0.076(7) Uani C
C116 0.4653(5) 0.3330(7) 0.1891(4) 0.067(6) Uani C
C121 0.6173(5) 0.4698(6) 0.2062(4) 0.056(6) Uani C
C122 0.6775(5) 0.4922(6) 0.2350(4) 0.059(6) Uani C
C123 0.6926(6) 0.5898(8) 0.2492(4) 0.075(7) Uani C
C124 0.6508(9) 0.6638(8) 0.2321(6) 0.103(11) Uani C
C125 0.5891(8) 0.6414(8) 0.2039(6) 0.106(10) Uani C
C126 0.5726(5) 0.5470(7) 0.1901(5) 0.075(7) Uani C
OS 0.8946(22) 0.6706(18) 0.2275(10) 0.27(3) Uani O
CS1 0.936(3) 0.670(3) 0.183(3) 0.31(5) Uani C
CS2 0.891(3) 0.702(4) 0.1418(24) 0.25(4) Uani C
CS3 0.830(3) 0.767(4) 0.158(3) 0.34(6) Uani C
CS4 0.849(3) 0.744(4) 0.212(3) 0.29(5) Uani C
H12 0.654 0.334 0.016 0.0596 Uiso H
H13 0.577 0.442 -0.030 0.0753 Uiso H
H14 0.474 0.384 -0.067 0.0871 Uiso H
H15 0.450 0.216 -0.063 0.0797 Uiso H
H16 0.530 0.107 -0.022 0.0646 Uiso H
H22 0.712 0.122 -0.063 0.0673 Uiso H
H23 0.707 0.019 -0.138 0.0771 Uiso H
H24 0.651 -0.133 -0.139 0.0927 Uiso H
H25 0.602 -0.178 -0.062 0.0946 Uiso H
H26 0.608 -0.076 0.014 0.0694 Uiso H
H32 0.708 -0.011 0.117 0.0742 Uiso H
H33 0.666 -0.103 0.186 0.0919 Uiso H
H34 0.556 -0.093 0.196 0.0943 Uiso H
H35 0.487 0.008 0.140 0.0933 Uiso H
H36 0.529 0.108 0.076 0.0684 Uiso H
H42 0.967 -0.014 0.059 0.0792 Uiso H
H43 1.030 -0.080 0.136 0.0942 Uiso H
H44 0.996 -0.062 0.221 0.0950 Uiso H
H45 0.899 0.025 0.231 0.0929 Uiso H
H46 0.840 0.097 0.155 0.0808 Uiso H
H52 0.787 -0.081 0.051 0.0886 Uiso H
H53 0.781 -0.228 -0.001 0.1047 Uiso H
H54 0.824 -0.237 -0.082 0.1130 Uiso H
H55 0.873 -0.101 -0.114 0.1009 Uiso H
H56 0.883 0.046 -0.064 0.0813 Uiso H
H62 0.988 0.151 0.039 0.0883 Uiso H
H63 1.045 0.248 -0.018 0.1207 Uiso H
H64 0.987 0.338 -0.087 0.1312 Uiso H
H65 0.871 0.340 -0.100 0.1057 Uiso H
H66 0.815 0.243 -0.041 0.0820 Uiso H
H72 0.775 0.206 0.201 0.0675 Uiso H
H73 0.781 0.218 0.297 0.0818 Uiso H
H74 0.831 0.355 0.340 0.0952 Uiso H
H75 0.867 0.484 0.291 0.0887 Uiso H
H76 0.865 0.471 0.197 0.0706 Uiso H
H82 0.749 0.501 0.151 0.0716 Uiso H
H83 0.690 0.633 0.106 0.0841 Uiso H
H84 0.688 0.651 0.012 0.0862 Uiso H
H85 0.741 0.537 -0.037 0.0904 Uiso H
H86 0.792 0.399 0.008 0.0777 Uiso H
H92 0.897 0.455 0.054 0.0818 Uiso H
H93 1.009 0.474 0.051 0.1141 Uiso H
H94 1.083 0.394 0.111 0.1307 Uiso H
H95 1.048 0.267 0.165 0.1161 Uiso H
H96 0.935 0.247 0.170 0.0913 Uiso H
H102 0.587 0.380 0.298 0.0726 Uiso H
H103 0.595 0.281 0.375 0.0865 Uiso H
H104 0.622 0.115 0.371 0.1015 Uiso H
H105 0.640 0.046 0.287 0.0995 Uiso H
H106 0.632 0.145 0.209 0.0768 Uiso H
H112 0.532 0.364 0.077 0.0649 Uiso H
H113 0.420 0.383 0.042 0.0727 Uiso H
H114 0.338 0.376 0.098 0.0827 Uiso H
H115 0.366 0.340 0.191 0.0861 Uiso H
H116 0.477 0.318 0.227 0.0777 Uiso H
H122 0.708 0.441 0.245 0.0692 Uiso H
H123 0.733 0.605 0.271 0.0853 Uiso H
H124 0.663 0.731 0.240 0.1134 Uiso H
H125 0.559 0.694 0.194 0.1140 Uiso H
H126 0.531 0.532 0.170 0.0851 Uiso H
H1a 0.951 0.605 0.175 0.3309 Uiso H
H1b 0.972 0.714 0.188 0.3309 Uiso H
H2a 0.911 0.745 0.118 0.2645 Uiso H
H2b 0.872 0.647 0.121 0.2645 Uiso H
H3a 0.788 0.741 0.147 0.3378 Uiso H
H3b 0.831 0.836 0.151 0.3378 Uiso H
H4a 0.812 0.725 0.229 0.3075 Uiso H
H4b 0.868 0.803 0.228 0.3075 Uiso H
B 0.2203(4) 0.4327(6) 0.1766(3) 0.288(18) Uiso B
F1 0.2669(5) 0.4116(8) 0.2205(4) 0.192(4) Uiso F
F2 0.1688(5) 0.4844(10) 0.1944(5) 0.284(7) Uiso F
F3 0.1969(7) 0.3454(8) 0.1523(6) 0.379(11) Uiso F
F4 0.2486(7) 0.4892(10) 0.1392(5) 0.313(8) Uiso F

loop_
_atom_type_symbol
_atom_type_scat_dispersion_real
_atom_type_scat_dispersion_imag
_atom_type_scat_source
Pt -2.352 8.388 'International Tables Vol. IV Table 2.2B'
Au -2.688 8.798 'International Tables Vol. IV Table 2.2B'
P 0.090 0.095 'International Tables Vol. IV Table 2.2B'
B 0.000 0.001 'International Tables Vol. IV Table 2.2B'
F 0.014 0.010 'International Tables Vol. IV Table 2.2B'
C 0.002 0.002 'International Tables Vol. IV Table 2.2B'
H 0.000 0.000 'International Tables Vol. IV Table 2.2B'
O 0.008 0.006 'International Tables Vol. IV Table 2.2B'

loop_
_geom_angle_atom_site_label_1
_geom_angle_atom_site_label_2
_geom_angle_atom_site_label_3
_geom_angle
Au Pt P1 75.74(5)
Au Pt P2 168.26(6)
Au Pt P3 76.52(6)
P1 Pt P2 109.55(8)
P1 Pt P3 149.79(8)
P2 Pt P3 99.97(8)
Pt Au P4 171.13(6)
Pt P1 C11 116.2(3)
Pt P1 C21 119.1(3)
Pt P1 C31 113.1(3)
C11 P1 C21 97.2(3)
C11 P1 C31 107.4(4)
C21 P1 C31 101.7(4)
Pt P2 C41 110.2(3)
Pt P2 C51 124.7(3)
Pt P2 C61 111.5(3)
C41 P2 C51 98.6(4)
C41 P2 C61 109.6(4)
C51 P2 C61 101.0(4)
Pt P3 C71 117.6(3)
Pt P3 C81 105.1(3)
Pt P3 C91 122.4(3)
C71 P3 C81 108.3(4)
C71 P3 C91 98.4(4)
C81 P3 C91 103.7(4)
Au P4 C101 110.9(3)
Au P4 C111 114.7(3)
Au P4 C121 115.4(3)
C101 P4 C111 106.8(4)
C101 P4 C121 104.6(4)
C111 P4 C121 103.5(4)
P1 C11 C12 119.2(6)
P1 C11 C16 121.8(6)
C12 C11 C16 119.0(7)
C11 C12 C13 119.9(8)
C12 C13 C14 120.5(8)
C13 C14 C15 120.0(9)
C14 C15 C16 119.5(9)
C11 C16 C15 121.0(8)
P1 C21 C22 118.2(6)
P1 C21 C26 124.0(7)
C22 C21 C26 117.6(7)
C21 C22 C23 121.8(8)
C22 C23 C24 120.1(9)
C23 C24 C25 118.4(9)
C24 C25 C26 121.7(9)
C21 C26 C25 120.4(9)
P1 C31 C32 116.2(6)
P1 C31 C36 125.4(6)
C32 C31 C36 118.4(8)
C31 C32 C33 120.8(9)
C32 C33 C34 119.1(10)
C33 C34 C35 120.6(9)
C34 C35 C36 120.9(10)
C31 C36 C35 120.1(9)
P2 C41 C42 121.6(7)
P2 C41 C46 118.5(7)
C42 C41 C46 119.7(9)
C41 C42 C43 118.7(10)
C42 C43 C44 120.8(10)
C43 C44 C45 119.6(10)
C44 C45 C46 119.1(11)
C41 C46 C45 122.0(10)
P2 C51 C52 116.9(7)
P2 C51 C56 123.2(7)
C52 C51 C56 119.8(8)
C51 C52 C53 117.4(10)
C52 C53 C54 122.5(11)
C53 C54 C55 119.2(10)
C54 C55 C56 120.6(11)
C51 C56 C55 120.4(10)
P2 C61 C62 125.5(8)
P2 C61 C66 116.2(7)
C62 C61 C66 118.1(9)
C61 C62 C63 121.4(12)
C62 C63 C64 119.5(13)
C63 C64 C65 122.1(11)
C64 C65 C66 116.6(12)
C61 C66 C65 122.3(11)
P3 C71 C72 121.2(6)
P3 C71 C76 118.9(7)
C72 C71 C76 119.7(8)
C71 C72 C73 120.7(8)
C72 C73 C74 118.6(9)
C73 C74 C75 121.7(9)
C74 C75 C76 120.5(9)
C71 C76 C75 118.7(9)
P3 C81 C82 123.3(7)
P3 C81 C86 117.9(7)
C82 C81 C86 118.6(8)
C81 C82 C83 121.9(9)
C82 C83 C84 118.6(10)
C83 C84 C85 120.4(9)
C84 C85 C86 119.5(10)
C81 C86 C85 121.0(10)
P3 C91 C92 123.5(8)
P3 C91 C96 119.1(7)
C92 C91 C96 117.4(9)
C91 C92 C93 121.5(11)
C92 C93 C94 120.6(13)
C93 C94 C95 119.7(11)
C94 C95 C96 120.4(13)
C91 C96 C95 120.2(11)
P4 C101 C102 122.9(6)
P4 C101 C106 117.3(6)
C102 C101 C106 119.8(8)
C101 C102 C103 119.3(8)
C102 C103 C104 122.1(9)
C103 C104 C105 118.7(9)
C104 C105 C106 120.6(9)
C101 C106 C105 119.5(9)
P4 C111 C112 118.2(7)
P4 C111 C116 121.4(7)
C112 C111 C116 120.4(8)
C111 C112 C113 118.2(9)
C112 C113 C114 121.5(9)
C113 C114 C115 119.4(10)
C114 C115 C116 120.5(10)
C111 C116 C115 119.9(9)
P4 C121 C122 118.5(7)
P4 C121 C126 121.9(8)
C122 C121 C126 119.3(8)
C121 C122 C123 119.8(9)
C122 C123 C124 120.8(11)
C123 C124 C125 119.5(10)
C124 C125 C126 120.9(11)
C121 C126 C125 119.5(11)
Cs1 Os Cs4 102(3)
Os Cs1 Cs2 99(4)
Cs1 Cs2 Cs3 117(5)
Cs2 Cs3 Cs4 89(5)
Os Cs4 Cs3 122(5)
F1 B F2 109.5(9)
F1 B F3 109.5(9)
F1 B F4 109.5(9)
F2 B F3 109.5(10)
F2 B F4 109.5(10)
F3 B F4 109.5(10)

loop_
_geom_bond_atom_site_label_1
_geom_bond_atom_site_label_2
_geom_bond_distance
Pt Au 2.6158(7)
Pt P1 2.2696(21)
Pt P2 2.3481(22)
Pt P3 2.3085(21)
Au P4 2.2876(22)
P1 C11 1.849(8)
P1 C21 1.826(8)
P1 C31 1.828(8)
P2 C41 1.846(9)
P2 C51 1.851(9)
P2 C61 1.818(9)
P3 C71 1.840(8)
P3 C81 1.845(8)
P3 C91 1.836(9)
P4 C101 1.799(8)
P4 C111 1.824(9)
P4 C121 1.824(9)
C11 C12 1.390(10)
C11 C16 1.379(12)
C12 C13 1.384(13)
C13 C14 1.378(17)
C14 C15 1.376(17)
C15 C16 1.388(13)
C21 C22 1.392(12)
C21 C26 1.383(11)
C22 C23 1.376(13)
C23 C24 1.380(15)
C24 C25 1.380(19)
C25 C26 1.377(14)
C31 C32 1.378(12)
C31 C36 1.371(12)
C32 C33 1.399(14)
C33 C34 1.354(20)
C34 C35 1.345(18)
C35 C36 1.383(13)
C41 C42 1.411(13)
C41 C46 1.340(14)
C42 C43 1.376(16)
C43 C44 1.376(20)
C44 C45 1.390(18)
C45 C46 1.373(16)
C51 C52 1.382(13)
C51 C56 1.364(14)
C52 C53 1.409(16)
C53 C54 1.335(22)
C54 C55 1.351(20)
C55 C56 1.388(14)
C61 C62 1.385(14)
C61 C66 1.390(16)
C62 C63 1.378(17)
C63 C64 1.36(3)
C64 C65 1.41(3)
C65 C66 1.394(15)
C71 C72 1.368(12)
C71 C76 1.406(11)
C72 C73 1.398(14)
C73 C74 1.359(17)
C74 C75 1.365(18)
C75 C76 1.377(16)
C81 C82 1.352(13)
C81 C86 1.375(13)
C82 C83 1.387(14)
C83 C84 1.382(18)
C84 C85 1.363(19)
C85 C86 1.385(15)
C91 C92 1.401(13)
C91 C96 1.372(15)
C92 C93 1.363(16)
C93 C94 1.33(3)
C94 C95 1.39(3)
C95 C96 1.381(17)
C101 C102 1.383(12)
C101 C106 1.385(12)
C102 C103 1.365(14)
C103 C104 1.366(16)
C104 C105 1.378(17)
C105 C106 1.383(13)
C111 C112 1.393(13)
C111 C116 1.385(14)
C112 C113 1.405(14)
C113 C114 1.365(17)
C114 C115 1.388(18)
C115 C116 1.381(15)
C121 C122 1.374(14)
C121 C126 1.409(13)
C122 C123 1.388(13)
C123 C124 1.347(19)
C124 C125 1.395(23)
C125 C126 1.351(15)
Os Cs1 1.47(6)
Os Cs4 1.38(8)
Cs1 Cs2 1.35(10)
Cs2 Cs3 1.60(10)
Cs3 Cs4 1.36(10)
B F1 1.380(12)
B F2 1.380(15)
B F3 1.380(14)
B F4 1.380(16)
